data_4319868
loop_
_publ_author_name
'Eduardo J. Fern\'andez'
'Manuel Gil'
'M. Elena Olmos'
'Olga Crespo'
'Antonio Laguna'
'Peter G. Jones'

_publ_section_title
;
 Ability of a Au(III)-N Unit to Bond Two Aurophilically Interacting
 Gold(I) Centers
;
_journal_name_full 'Inorganic Chemistry'
_journal_page_first 3018
_journal_page_last 3024
_journal_paper_doi 10.1021/ic0100875
_journal_volume 40
_journal_year 2001
_chemical_formula_sum 'C30 H16 Au Cl F10 N P'
_chemical_formula_weight 843.82
_chemical_name_systematic
;
  ?
;
_space_group_IT_number 2
_symmetry_cell_setting triclinic
_symmetry_space_group_name_Hall '-P 1'
_symmetry_space_group_name_H-M 'P -1'
_atom_sites_solution_hydrogens geom
_atom_sites_solution_primary Patterson
_atom_sites_solution_secondary difmap
_audit_creation_method SHELXL-97
_cell_angle_alpha 110.194(16)
_cell_angle_beta 97.087(14)
_cell_angle_gamma 106.108(12)
_cell_formula_units_Z 2
_cell_length_a 9.8992(18)
_cell_length_b 11.828(2)
_cell_length_c 13.672(2)
_cell_measurement_reflns_used 62
_cell_measurement_temperature 173(2)
_cell_measurement_theta_max 12.5
_cell_measurement_theta_min 3
_cell_volume 1400.2(5)
_computing_cell_refinement 'Siemens XSCANS'
_computing_data_collection 'Siemens XSCANS'
_computing_data_reduction 'Siemens XSCANS'
_computing_molecular_graphics 'Siemens XP'
_computing_publication_material SHELXL-97
_computing_structure_refinement 'SHELXL-97 (Sheldrick, 1997)'
_computing_structure_solution 'SHELXS-97 (Sheldrick, 1990)'
_diffrn_ambient_temperature 173(2)
_diffrn_measured_fraction_theta_full 0.965
_diffrn_measured_fraction_theta_max 0.965
_diffrn_measurement_device_type 'Siemens P4'
_diffrn_measurement_method \w-scans
_diffrn_radiation_monochromator graphite
_diffrn_radiation_source 'fine-focus sealed tube'
_diffrn_radiation_type MoK\a
_diffrn_radiation_wavelength 0.71073
_diffrn_reflns_av_R_equivalents 0.0199
_diffrn_reflns_av_sigmaI/netI 0.0265
_diffrn_reflns_limit_h_max 11
_diffrn_reflns_limit_h_min -11
_diffrn_reflns_limit_k_max 12
_diffrn_reflns_limit_k_min -12
_diffrn_reflns_limit_l_max 16
_diffrn_reflns_limit_l_min 0
_diffrn_reflns_number 4975
_diffrn_reflns_theta_full 25.00
_diffrn_reflns_theta_max 25.00
_diffrn_reflns_theta_min 3.01
_diffrn_standards_decay_% 0
_diffrn_standards_interval_count 247
_diffrn_standards_number 3
_exptl_absorpt_coefficient_mu 5.497
_exptl_absorpt_correction_T_max 0.979
_exptl_absorpt_correction_T_min 0.522
_exptl_absorpt_correction_type psi-scan
_exptl_crystal_colour colourless
_exptl_crystal_density_diffrn 2.002
_exptl_crystal_density_method 'not measured'
_exptl_crystal_description trapezoid
_exptl_crystal_F_000 808
_exptl_crystal_size_max 0.40
_exptl_crystal_size_mid 0.40
_exptl_crystal_size_min 0.30
_refine_diff_density_max 0.979
_refine_diff_density_min -1.080
_refine_diff_density_rms 0.101
_refine_ls_extinction_method none
_refine_ls_goodness_of_fit_ref 1.036
_refine_ls_hydrogen_treatment 'NH free with SADI, others riding'
_refine_ls_matrix_type full
_refine_ls_number_parameters 403
_refine_ls_number_reflns 4759
_refine_ls_number_restraints 374
_refine_ls_restrained_S_all 0.998
_refine_ls_R_factor_all 0.0266
_refine_ls_R_factor_gt 0.0225
_refine_ls_shift/su_max 0.004
_refine_ls_shift/su_mean 0.000
_refine_ls_structure_factor_coef Fsqd
_refine_ls_weighting_details 'calc w=1/[\s^2^(Fo^2^)+(0.0343P)^2^+0.2280P] where P=(Fo^2^+2Fc^2^)/3'
_refine_ls_weighting_scheme calc
_refine_ls_wR_factor_gt 0.0527
_refine_ls_wR_factor_ref 0.0536
_reflns_number_gt 4305
_reflns_number_total 4759
_reflns_threshold_expression >2sigma(I)
_cod_data_source_file ic0100875_1.cif
_cod_data_source_block badoil
_cod_depositor_comments
;
The following automatic conversions were performed:

'_exptl_absorpt_correction_type' tag value 'Psi-scans' was replaced
with 'psi-scan' value.

Automatic conversion script
Id: cif_fix_values 1646 2011-03-28 12:23:43Z adriana 
;
_cod_original_cell_volume 1400.1(4)
_cod_database_code 4319868

loop_
_symmetry_equiv_pos_as_xyz
'x, y, z'
'-x, -y, -z'

loop_
_atom_site_label
_atom_site_type_symbol
_atom_site_fract_x
_atom_site_fract_y
_atom_site_fract_z
_atom_site_U_iso_or_equiv
_atom_site_adp_type
_atom_site_occupancy
_atom_site_symmetry_multiplicity
_atom_site_calc_flag
_atom_site_refinement_flags
_atom_site_disorder_assembly
_atom_site_disorder_group
Au Au 0.680263(16) 0.743758(14) 0.221833(12) 0.01755(6) Uani 1 1 d . . .
Cl Cl 0.91086(11) 0.73865(10) 0.27133(8) 0.0277(2) Uani 1 1 d . . .
P P 0.60367(11) 0.65305(9) 0.34530(8) 0.0180(2) Uani 1 1 d . . .
N N 0.7914(5) 0.9375(4) 0.4901(3) 0.0362(9) Uani 1 1 d DU . .
H01 H 0.847(5) 1.013(3) 0.535(3) 0.043 Uiso 1 1 d D . .
H02 H 0.713(4) 0.917(5) 0.443(3) 0.043 Uiso 1 1 d D . .
C11 C 0.7411(4) 0.8129(3) 0.1083(3) 0.0194(8) Uani 1 1 d DU . .
C12 C 0.7823(4) 0.7417(3) 0.0210(3) 0.0209(8) Uani 1 1 d DU . .
C13 C 0.8243(4) 0.7858(4) -0.0550(3) 0.0238(8) Uani 1 1 d DU . .
C14 C 0.8246(4) 0.9049(4) -0.0466(3) 0.0257(9) Uani 1 1 d DU . .
C15 C 0.7824(4) 0.9784(4) 0.0378(3) 0.0249(9) Uani 1 1 d DU . .
C16 C 0.7421(4) 0.9312(4) 0.1135(3) 0.0204(8) Uani 1 1 d DU . .
F1 F 0.7822(3) 0.6237(2) 0.00792(19) 0.0321(6) Uani 1 1 d DU . .
F2 F 0.8664(3) 0.7140(2) -0.13727(19) 0.0361(6) Uani 1 1 d DU . .
F3 F 0.8645(3) 0.9499(2) -0.12029(19) 0.0373(6) Uani 1 1 d DU . .
F4 F 0.7812(3) 1.0952(2) 0.0468(2) 0.0425(7) Uani 1 1 d DU . .
F5 F 0.7024(3) 1.0083(2) 0.19558(18) 0.0298(5) Uani 1 1 d DU . .
C21 C 0.4835(4) 0.7571(3) 0.1757(3) 0.0190(8) Uani 1 1 d DU . .
C22 C 0.3896(4) 0.6758(3) 0.0774(3) 0.0213(8) Uani 1 1 d DU . .
C23 C 0.2559(4) 0.6817(4) 0.0480(3) 0.0240(8) Uani 1 1 d DU . .
C24 C 0.2129(4) 0.7745(4) 0.1159(3) 0.0248(9) Uani 1 1 d DU . .
C25 C 0.3057(4) 0.8594(4) 0.2127(3) 0.0242(9) Uani 1 1 d DU . .
C26 C 0.4376(4) 0.8496(4) 0.2429(3) 0.0225(8) Uani 1 1 d DU . .
F6 F 0.4314(3) 0.5869(2) 0.00843(18) 0.0297(5) Uani 1 1 d DU . .
F7 F 0.1651(3) 0.5989(2) -0.04779(19) 0.0352(6) Uani 1 1 d DU . .
F8 F 0.0836(3) 0.7820(2) 0.0863(2) 0.0347(6) Uani 1 1 d DU . .
F9 F 0.2661(3) 0.9525(2) 0.2796(2) 0.0354(6) Uani 1 1 d DU . .
F10 F 0.5250(3) 0.9345(2) 0.33994(18) 0.0311(5) Uani 1 1 d DU . .
C31 C 0.7429(4) 0.7149(3) 0.4683(3) 0.0200(8) Uani 1 1 d DU . .
C32 C 0.8204(4) 0.8474(4) 0.5241(3) 0.0243(8) Uani 1 1 d DU . .
C33 C 0.9320(5) 0.8876(4) 0.6142(3) 0.0315(10) Uani 1 1 d DU . .
H33 H 0.9855 0.9765 0.6523 0.038 Uiso 1 1 calc R . .
C34 C 0.9661(5) 0.8005(4) 0.6493(4) 0.0363(10) Uani 1 1 d DU . .
H34 H 1.0426 0.8300 0.7112 0.044 Uiso 1 1 calc R . .
C35 C 0.8899(5) 0.6707(4) 0.5951(3) 0.0316(10) Uani 1 1 d DU . .
H35 H 0.9136 0.6111 0.6198 0.038 Uiso 1 1 calc R . .
C36 C 0.7800(4) 0.6284(4) 0.5056(3) 0.0241(8) Uani 1 1 d DU . .
H36 H 0.7282 0.5390 0.4684 0.029 Uiso 1 1 calc R . .
C41 C 0.5647(4) 0.4806(3) 0.2885(3) 0.0198(8) Uani 1 1 d DU . .
C42 C 0.4544(4) 0.4000(4) 0.3125(3) 0.0251(9) Uani 1 1 d DU . .
H42 H 0.3947 0.4344 0.3546 0.030 Uiso 1 1 calc R . .
C43 C 0.4314(5) 0.2701(4) 0.2755(3) 0.0292(9) Uani 1 1 d DU . .
H43 H 0.3547 0.2150 0.2907 0.035 Uiso 1 1 calc R . .
C44 C 0.5198(5) 0.2210(4) 0.2167(4) 0.0382(11) Uani 1 1 d DU . .
H44 H 0.5049 0.1319 0.1923 0.046 Uiso 1 1 calc R . .
C45 C 0.6304(6) 0.3001(4) 0.1928(4) 0.0431(12) Uani 1 1 d DU . .
H45 H 0.6910 0.2651 0.1520 0.052 Uiso 1 1 calc R . .
C46 C 0.6532(5) 0.4304(4) 0.2282(3) 0.0298(9) Uani 1 1 d DU . .
H46 H 0.7286 0.4847 0.2113 0.036 Uiso 1 1 calc R . .
C51 C 0.4370(4) 0.6722(3) 0.3795(3) 0.0200(8) Uani 1 1 d DU . .
C52 C 0.4364(4) 0.7494(4) 0.4824(3) 0.0261(9) Uani 1 1 d DU . .
H52 H 0.5244 0.7949 0.5365 0.031 Uiso 1 1 calc R . .
C53 C 0.3071(5) 0.7601(4) 0.5059(4) 0.0361(10) Uani 1 1 d DU . .
H53 H 0.3066 0.8121 0.5764 0.043 Uiso 1 1 calc R . .
C54 C 0.1801(5) 0.6960(4) 0.4279(3) 0.0316(10) Uani 1 1 d DU . .
H54 H 0.0920 0.7043 0.4445 0.038 Uiso 1 1 calc R . .
C55 C 0.1792(4) 0.6185(4) 0.3242(3) 0.0289(9) Uani 1 1 d DU . .
H55 H 0.0909 0.5741 0.2703 0.035 Uiso 1 1 calc R . .
C56 C 0.3081(4) 0.6067(4) 0.3003(3) 0.0242(9) Uani 1 1 d DU . .
H56 H 0.3082 0.5539 0.2299 0.029 Uiso 1 1 calc R . .

loop_
_atom_site_aniso_label
_atom_site_aniso_U_11
_atom_site_aniso_U_22
_atom_site_aniso_U_33
_atom_site_aniso_U_23
_atom_site_aniso_U_13
_atom_site_aniso_U_12
Au 0.01545(8) 0.02172(8) 0.02150(8) 0.01164(6) 0.00792(6) 0.00995(6)
Cl 0.0190(5) 0.0418(6) 0.0328(6) 0.0220(5) 0.0090(4) 0.0155(4)
P 0.0176(5) 0.0210(5) 0.0178(5) 0.0083(4) 0.0063(4) 0.0083(4)
N 0.048(3) 0.0244(19) 0.032(2) 0.0053(16) 0.0087(19) 0.0139(19)
C11 0.0137(19) 0.0223(19) 0.0181(19) 0.0085(15) 0.0005(15) 0.0010(15)
C12 0.017(2) 0.0194(19) 0.026(2) 0.0086(16) 0.0060(16) 0.0058(16)
C13 0.021(2) 0.030(2) 0.019(2) 0.0081(16) 0.0062(16) 0.0088(17)
C14 0.023(2) 0.033(2) 0.022(2) 0.0152(17) 0.0067(17) 0.0034(18)
C15 0.024(2) 0.022(2) 0.029(2) 0.0126(17) 0.0053(18) 0.0078(17)
C16 0.0162(19) 0.026(2) 0.0159(18) 0.0063(15) 0.0027(15) 0.0066(16)
F1 0.0365(15) 0.0272(13) 0.0381(14) 0.0138(11) 0.0153(12) 0.0153(11)
F2 0.0411(15) 0.0418(14) 0.0255(13) 0.0091(11) 0.0160(12) 0.0166(12)
F3 0.0450(16) 0.0439(15) 0.0315(14) 0.0254(12) 0.0155(12) 0.0120(13)
F4 0.0621(19) 0.0343(14) 0.0504(17) 0.0287(13) 0.0280(14) 0.0241(13)
F5 0.0360(14) 0.0288(12) 0.0329(13) 0.0139(10) 0.0191(11) 0.0168(11)
C21 0.020(2) 0.0203(19) 0.0180(19) 0.0091(15) 0.0061(16) 0.0070(16)
C22 0.021(2) 0.0191(19) 0.028(2) 0.0110(16) 0.0087(17) 0.0087(16)
C23 0.020(2) 0.030(2) 0.023(2) 0.0130(17) 0.0046(17) 0.0075(17)
C24 0.018(2) 0.035(2) 0.035(2) 0.0239(19) 0.0114(17) 0.0146(18)
C25 0.028(2) 0.028(2) 0.033(2) 0.0198(17) 0.0202(18) 0.0193(18)
C26 0.023(2) 0.024(2) 0.026(2) 0.0127(16) 0.0095(17) 0.0116(17)
F6 0.0265(13) 0.0280(12) 0.0312(13) 0.0040(10) 0.0064(10) 0.0144(10)
F7 0.0225(13) 0.0453(15) 0.0317(14) 0.0121(11) -0.0002(11) 0.0095(11)
F8 0.0201(13) 0.0541(16) 0.0473(16) 0.0306(13) 0.0144(12) 0.0223(12)
F9 0.0370(15) 0.0395(14) 0.0413(15) 0.0139(12) 0.0204(12) 0.0284(12)
F10 0.0305(14) 0.0311(13) 0.0265(13) 0.0040(10) 0.0056(11) 0.0133(11)
C31 0.018(2) 0.027(2) 0.0179(19) 0.0090(15) 0.0082(16) 0.0100(16)
C32 0.023(2) 0.027(2) 0.024(2) 0.0097(17) 0.0131(17) 0.0085(17)
C33 0.026(2) 0.031(2) 0.025(2) 0.0028(17) 0.0049(18) 0.0022(18)
C34 0.022(2) 0.050(3) 0.030(2) 0.013(2) 0.0010(19) 0.007(2)
C35 0.024(2) 0.044(2) 0.034(2) 0.023(2) 0.0069(19) 0.013(2)
C36 0.023(2) 0.026(2) 0.026(2) 0.0146(17) 0.0073(17) 0.0071(17)
C41 0.021(2) 0.0225(19) 0.0166(19) 0.0081(15) 0.0033(16) 0.0083(16)
C42 0.024(2) 0.026(2) 0.029(2) 0.0141(17) 0.0066(17) 0.0083(17)
C43 0.029(2) 0.027(2) 0.029(2) 0.0139(18) -0.0005(18) 0.0031(18)
C44 0.054(3) 0.022(2) 0.033(2) 0.0080(18) 0.000(2) 0.012(2)
C45 0.053(3) 0.036(3) 0.046(3) 0.012(2) 0.023(2) 0.026(2)
C46 0.035(2) 0.028(2) 0.027(2) 0.0095(18) 0.0148(19) 0.0118(19)
C51 0.0176(19) 0.024(2) 0.026(2) 0.0154(16) 0.0118(16) 0.0104(16)
C52 0.025(2) 0.029(2) 0.026(2) 0.0108(17) 0.0095(18) 0.0102(18)
C53 0.035(3) 0.044(3) 0.038(3) 0.017(2) 0.020(2) 0.021(2)
C54 0.026(2) 0.040(2) 0.041(3) 0.021(2) 0.0167(19) 0.019(2)
C55 0.019(2) 0.036(2) 0.036(2) 0.0205(19) 0.0049(18) 0.0091(18)
C56 0.025(2) 0.025(2) 0.029(2) 0.0141(17) 0.0120(17) 0.0119(17)

loop_
_atom_type_symbol
_atom_type_description
_atom_type_scat_dispersion_real
_atom_type_scat_dispersion_imag
_atom_type_scat_source
C C 0.0033 0.0016 'International Tables Vol C Tables 4.2.6.8 and 6.1.1.4'
H H 0.0000 0.0000 'International Tables Vol C Tables 4.2.6.8 and 6.1.1.4'
N N 0.0061 0.0033 'International Tables Vol C Tables 4.2.6.8 and 6.1.1.4'
F F 0.0171 0.0103 'International Tables Vol C Tables 4.2.6.8 and 6.1.1.4'
P P 0.1023 0.0942 'International Tables Vol C Tables 4.2.6.8 and 6.1.1.4'
Cl Cl 0.1484 0.1585 'International Tables Vol C Tables 4.2.6.8 and 6.1.1.4'
Au Au -2.0133 8.8022 'International Tables Vol C Tables 4.2.6.8 and 6.1.1.4'

loop_
_geom_angle_atom_site_label_1
_geom_angle_atom_site_label_2
_geom_angle_atom_site_label_3
_geom_angle
_geom_angle_site_symmetry_1
_geom_angle_site_symmetry_3
_geom_angle_publ_flag
C21 Au C11 86.09(14) . . ?
C21 Au Cl 176.53(10) . . ?
C11 Au Cl 90.84(10) . . ?
C21 Au P 93.32(10) . . ?
C11 Au P 176.96(10) . . ?
Cl Au P 89.83(4) . . ?
C31 P C51 108.77(17) . . ?
C31 P C41 105.44(17) . . ?
C51 P C41 104.75(17) . . ?
C31 P Au 112.31(13) . . ?
C51 P Au 114.21(12) . . ?
C41 P Au 110.74(12) . . ?
C16 C11 C12 115.6(3) . . ?
C16 C11 Au 122.6(3) . . ?
C12 C11 Au 121.8(3) . . ?
F1 C12 C13 117.1(3) . . ?
F1 C12 C11 120.0(3) . . ?
C13 C12 C11 122.9(3) . . ?
F2 C13 C12 120.8(3) . . ?
F2 C13 C14 119.5(3) . . ?
C12 C13 C14 119.7(3) . . ?
F3 C14 C15 119.8(3) . . ?
F3 C14 C13 120.8(3) . . ?
C15 C14 C13 119.4(4) . . ?
F4 C15 C14 120.1(3) . . ?
F4 C15 C16 120.6(3) . . ?
C14 C15 C16 119.2(3) . . ?
F5 C16 C11 120.2(3) . . ?
F5 C16 C15 116.7(3) . . ?
C11 C16 C15 123.1(3) . . ?
C22 C21 C26 116.7(4) . . ?
C22 C21 Au 122.2(3) . . ?
C26 C21 Au 121.1(3) . . ?
F6 C22 C23 119.1(3) . . ?
F6 C22 C21 118.7(3) . . ?
C23 C22 C21 122.2(3) . . ?
F7 C23 C22 120.9(3) . . ?
F7 C23 C24 119.2(3) . . ?
C22 C23 C24 119.9(4) . . ?
F8 C24 C25 120.9(3) . . ?
F8 C24 C23 120.0(3) . . ?
C25 C24 C23 119.2(4) . . ?
F9 C25 C26 119.8(4) . . ?
F9 C25 C24 119.9(3) . . ?
C26 C25 C24 120.3(3) . . ?
F10 C26 C25 118.2(3) . . ?
F10 C26 C21 120.2(3) . . ?
C25 C26 C21 121.6(4) . . ?
C36 C31 C32 119.2(4) . . ?
C36 C31 P 119.1(3) . . ?
C32 C31 P 121.6(3) . . ?
N C32 C33 119.3(4) . . ?
N C32 C31 122.1(4) . . ?
C33 C32 C31 118.6(4) . . ?
C34 C33 C32 121.0(4) . . ?
C33 C34 C35 120.5(4) . . ?
C36 C35 C34 119.7(4) . . ?
C35 C36 C31 121.0(4) . . ?
C46 C41 C42 119.8(4) . . ?
C46 C41 P 119.6(3) . . ?
C42 C41 P 120.4(3) . . ?
C43 C42 C41 120.3(4) . . ?
C44 C43 C42 119.7(4) . . ?
C43 C44 C45 120.6(4) . . ?
C44 C45 C46 120.2(4) . . ?
C41 C46 C45 119.4(4) . . ?
C56 C51 C52 119.8(4) . . ?
C56 C51 P 118.7(3) . . ?
C52 C51 P 121.5(3) . . ?
C53 C52 C51 119.9(4) . . ?
C54 C53 C52 120.3(4) . . ?
C53 C54 C55 120.4(4) . . ?
C56 C55 C54 119.6(4) . . ?
C55 C56 C51 120.0(4) . . ?

loop_
_geom_bond_atom_site_label_1
_geom_bond_atom_site_label_2
_geom_bond_distance
_geom_bond_site_symmetry_2
_geom_bond_publ_flag
Au C21 2.038(4) . ?
Au C11 2.068(4) . ?
Au Cl 2.3230(11) . ?
Au P 2.3853(10) . ?
P C31 1.812(4) . ?
P C51 1.821(4) . ?
P C41 1.819(4) . ?
N C32 1.383(5) . ?
C11 C16 1.373(5) . ?
C11 C12 1.384(5) . ?
C12 F1 1.344(4) . ?
C12 C13 1.373(5) . ?
C13 F2 1.346(4) . ?
C13 C14 1.373(5) . ?
C14 F3 1.343(4) . ?
C14 C15 1.375(5) . ?
C15 F4 1.348(4) . ?
C15 C16 1.385(5) . ?
C16 F5 1.359(4) . ?
C21 C22 1.378(5) . ?
C21 C26 1.390(5) . ?
C22 F6 1.349(4) . ?
C22 C23 1.363(5) . ?
C23 F7 1.348(4) . ?
C23 C24 1.379(5) . ?
C24 F8 1.330(4) . ?
C24 C25 1.369(5) . ?
C25 F9 1.355(4) . ?
C25 C26 1.369(5) . ?
C26 F10 1.354(4) . ?
C31 C36 1.402(5) . ?
C31 C32 1.411(5) . ?
C32 C33 1.390(6) . ?
C33 C34 1.378(6) . ?
C34 C35 1.382(6) . ?
C35 C36 1.370(5) . ?
C41 C46 1.389(5) . ?
C41 C42 1.391(5) . ?
C42 C43 1.381(5) . ?
C43 C44 1.372(6) . ?
C44 C45 1.383(6) . ?
C45 C46 1.388(6) . ?
C51 C56 1.390(5) . ?
C51 C52 1.390(5) . ?
C52 C53 1.386(6) . ?
C53 C54 1.369(6) . ?
C54 C55 1.394(6) . ?
C55 C56 1.387(5) . ?

loop_
_geom_hbond_atom_site_label_D
_geom_hbond_atom_site_label_H
_geom_hbond_atom_site_label_A
_geom_hbond_distance_DH
_geom_hbond_distance_HA
_geom_hbond_distance_DA
_geom_hbond_angle_DHA
_geom_hbond_site_symmetry_A
N H02 F10 0.86(3) 2.30(4) 3.120(5) 161(4) .
